data_2224086
loop_
_publ_author_name
'Huang, Xue-Ren'
'Ou-Yang, Miao'
'Yang, Ge-Ge'
'Meng, Xiu-Jin'
'Jiang, Yi-Min'

_publ_section_title
;Bis[2-(2-pyridylmethyleneamino)benzenesulfonato-\k^3^<i>N</i>,<i>N</i>',<i>O</i>]cobalt(II)
 dihydrate
;
_journal_coeditor_code XU2642
_journal_issue 11
_journal_name_full 'Acta Crystallographica Section E'
_journal_page_first m1465
_journal_paper_doi 10.1107/S1600536809043918
_journal_volume 65
_journal_year 2009
_chemical_formula_iupac '[Co (C12 H9 N2 O3 S)2], 2H2 O'
_chemical_formula_moiety 'C24 H18 Co N4 O6 S2, 2(H2 O)'
_chemical_formula_sum 'C24 H22 Co N4 O8 S2'
_chemical_formula_weight 617.53
_chemical_name_systematic
;
Bis[2-(2-pyridylmethyleneamino)benzenesulfonato-
\k^3^<i>N</i>,<i>N</i>',<i>O</i>]cobalt(II) dihydrate
;
_space_group_IT_number 60
_symmetry_cell_setting orthorhombic
_symmetry_space_group_name_Hall '-P 2n 2ab'
_symmetry_space_group_name_H-M 'P b c n'
_atom_sites_solution_hydrogens geom
_atom_sites_solution_primary direct
_atom_sites_solution_secondary difmap
_audit_creation_method SHELXL-97
_cell_angle_alpha 90.00
_cell_angle_beta 90.00
_cell_angle_gamma 90.00
_cell_formula_units_Z 4
_cell_length_a 19.636(2)
_cell_length_b 8.0973(8)
_cell_length_c 16.2819(16)
_cell_measurement_reflns_used 4317
_cell_measurement_temperature 291(2)
_cell_measurement_theta_max 24.70
_cell_measurement_theta_min 2.50
_cell_volume 2588.8(4)
_computing_cell_refinement 'SAINT (Bruker, 2004)'
_computing_data_collection 'SMART (Bruker, 2004)'
_computing_data_reduction 'SAINT (Bruker, 2004)'
_computing_molecular_graphics 'SHELXTL (Sheldrick, 2008)'
_computing_publication_material 'SHELXTL (Sheldrick, 2008)'
_computing_structure_refinement 'SHELXTL (Sheldrick, 2008)'
_computing_structure_solution 'SHELXTL (Sheldrick, 2008)'
_diffrn_ambient_temperature 291(2)
_diffrn_measured_fraction_theta_full 1.000
_diffrn_measured_fraction_theta_max 1.000
_diffrn_measurement_device_type 'Bruker SMART CCD area-detector'
_diffrn_measurement_method '\f and \w'
_diffrn_radiation_monochromator graphite
_diffrn_radiation_source 'fine-focus sealed tube'
_diffrn_radiation_type MoK\a
_diffrn_radiation_wavelength 0.71073
_diffrn_reflns_av_R_equivalents 0.0385
_diffrn_reflns_av_sigmaI/netI 0.0218
_diffrn_reflns_limit_h_max 23
_diffrn_reflns_limit_h_min -23
_diffrn_reflns_limit_k_max 9
_diffrn_reflns_limit_k_min -9
_diffrn_reflns_limit_l_max 19
_diffrn_reflns_limit_l_min -19
_diffrn_reflns_number 17970
_diffrn_reflns_theta_full 25.49
_diffrn_reflns_theta_max 25.49
_diffrn_reflns_theta_min 2.50
_diffrn_standards_number 0
_exptl_absorpt_coefficient_mu 0.881
_exptl_absorpt_correction_T_max 0.9393
_exptl_absorpt_correction_T_min 0.7706
_exptl_absorpt_correction_type multi-scan
_exptl_absorpt_process_details '(SADABS; Sheldrick, 1996)'
_exptl_crystal_colour red
_exptl_crystal_density_diffrn 1.584
_exptl_crystal_density_method 'not measured'
_exptl_crystal_description block
_exptl_crystal_F_000 1268
_exptl_crystal_size_max 0.31
_exptl_crystal_size_mid 0.25
_exptl_crystal_size_min 0.07
_refine_diff_density_max 0.440
_refine_diff_density_min -0.458
_refine_ls_extinction_method none
_refine_ls_goodness_of_fit_ref 1.023
_refine_ls_hydrogen_treatment constr
_refine_ls_matrix_type full
_refine_ls_number_parameters 177
_refine_ls_number_reflns 2410
_refine_ls_number_restraints 0
_refine_ls_restrained_S_all 1.023
_refine_ls_R_factor_all 0.0429
_refine_ls_R_factor_gt 0.0317
_refine_ls_shift/su_max 0.001
_refine_ls_shift/su_mean 0.000
_refine_ls_structure_factor_coef Fsqd
_refine_ls_weighting_details 'calc w=1/[\s^2^(Fo^2^)+(0.0467P)^2^+1.5384P] where P=(Fo^2^+2Fc^2^)/3'
_refine_ls_weighting_scheme calc
_refine_ls_wR_factor_gt 0.0816
_refine_ls_wR_factor_ref 0.0885
_reflns_number_gt 1960
_reflns_number_total 2410
_reflns_threshold_expression I>2\s(I)
_cod_data_source_file xu2642.cif
_cod_data_source_block I
_cod_depositor_comments
;
The following automatic conversions were performed:
'_symmetry_cell_setting' value 'Orthorhombic' changed to 'orthorhombic'
according to '/home/saulius/struct/CIF-dictionaries/cif_core.dic'
dictionary named 'cif_core.dic' version 2.4.1 from 2010-06-29.

Automatic conversion script
Id: cif_fix_enum 1527 2010-12-29 10:47:43Z saulius 

The following automatic conversions were performed:

'_symmetry_cell_setting' value 'Orthorhombic' changed to
'orthorhombic' according to
/home/saulius/struct/CIF-dictionaries/cif_core.dic dictionary named
'cif_core.dic' version 2.4.1 from 2010-06-29.

Automatic conversion script
Id: cif_fix_values 1715 2011-07-08 13:25:40Z adriana 
;
_cod_database_code 2224086
_cod_database_fobs_code 2224086

loop_
_symmetry_equiv_pos_as_xyz
'x, y, z'
'-x+1/2, -y+1/2, z+1/2'
'-x, y, -z+1/2'
'x+1/2, -y+1/2, -z'
'-x, -y, -z'
'x-1/2, y-1/2, -z-1/2'
'x, -y, z-1/2'
'-x-1/2, y-1/2, z'

loop_
_atom_site_type_symbol
_atom_site_label
_atom_site_fract_x
_atom_site_fract_y
_atom_site_fract_z
_atom_site_U_iso_or_equiv
_atom_site_adp_type
_atom_site_calc_flag
_atom_site_refinement_flags
_atom_site_occupancy
_atom_site_disorder_assembly
_atom_site_disorder_group
Co Co1 1.0000 0.68407(5) 0.2500 0.02746(14) Uani d S 1 . .
S S1 0.87615(3) 0.82456(8) 0.34750(3) 0.03191(17) Uani d . 1 . .
O O1 0.79780(13) 0.4090(4) 0.44814(16) 0.1166(13) Uani d . 1 . .
H H1W 0.7550 0.4121 0.4400 0.175 Uiso d R 1 . .
H H2W 0.8188 0.4425 0.4064 0.175 Uiso d R 1 . .
O O2 0.84711(9) 0.6617(2) 0.34011(11) 0.0477(5) Uani d . 1 . .
O O3 0.95125(8) 0.8220(2) 0.34231(9) 0.0350(4) Uani d . 1 . .
O O4 0.85336(9) 0.9170(2) 0.41814(10) 0.0438(4) Uani d . 1 . .
N N1 0.90902(9) 0.7307(2) 0.17616(11) 0.0297(4) Uani d . 1 . .
N N2 0.99827(10) 0.4858(3) 0.16249(12) 0.0335(5) Uani d . 1 . .
C C1 0.85084(11) 0.9367(3) 0.25933(13) 0.0310(5) Uani d . 1 . .
C C2 0.81355(13) 1.0800(3) 0.26678(15) 0.0413(6) Uani d . 1 . .
H H2 0.8016 1.1189 0.3186 0.050 Uiso calc R 1 . .
C C3 0.79387(15) 1.1660(4) 0.19754(18) 0.0534(8) Uani d . 1 . .
H H3 0.7691 1.2634 0.2027 0.064 Uiso calc R 1 . .
C C4 0.81090(14) 1.1074(4) 0.12064(16) 0.0538(8) Uani d . 1 . .
H H4 0.7974 1.1653 0.0741 0.065 Uiso calc R 1 . .
C C5 0.84796(13) 0.9631(4) 0.11249(15) 0.0444(7) Uani d . 1 . .
H H5 0.8593 0.9246 0.0604 0.053 Uiso calc R 1 . .
C C6 0.86829(11) 0.8756(3) 0.18134(14) 0.0309(5) Uani d . 1 . .
C C7 0.89905(12) 0.6270(3) 0.11848(14) 0.0362(6) Uani d . 1 . .
H H7 0.8624 0.6399 0.0828 0.043 Uiso calc R 1 . .
C C8 0.94554(12) 0.4883(3) 0.10895(13) 0.0330(5) Uani d . 1 . .
C C9 0.93760(15) 0.3705(3) 0.04869(16) 0.0469(7) Uani d . 1 . .
H H9 0.9008 0.3749 0.0128 0.056 Uiso calc R 1 . .
C C10 0.98533(16) 0.2455(4) 0.04253(18) 0.0534(7) Uani d . 1 . .
H H10 0.9808 0.1639 0.0027 0.064 Uiso calc R 1 . .
C C11 1.03915(16) 0.2432(3) 0.09565(18) 0.0503(7) Uani d . 1 . .
H H11 1.0722 0.1612 0.0919 0.060 Uiso calc R 1 . .
C C12 1.04376(14) 0.3648(3) 0.15512(16) 0.0428(6) Uani d . 1 . .
H H12 1.0802 0.3618 0.1915 0.051 Uiso calc R 1 . .

loop_
_atom_site_aniso_label
_atom_site_aniso_U_11
_atom_site_aniso_U_22
_atom_site_aniso_U_33
_atom_site_aniso_U_12
_atom_site_aniso_U_13
_atom_site_aniso_U_23
Co1 0.0260(2) 0.0333(3) 0.0231(2) 0.000 -0.00434(16) 0.000
S1 0.0305(3) 0.0415(4) 0.0238(3) -0.0001(3) 0.0004(2) 0.0016(2)
O1 0.0579(15) 0.193(3) 0.099(2) -0.0322(18) -0.0192(14) 0.079(2)
O2 0.0511(11) 0.0469(11) 0.0452(11) -0.0111(9) -0.0011(9) 0.0076(9)
O3 0.0292(8) 0.0485(10) 0.0272(8) 0.0047(7) -0.0040(7) -0.0038(7)
O4 0.0425(10) 0.0625(12) 0.0263(9) 0.0069(9) 0.0045(7) -0.0037(8)
N1 0.0253(9) 0.0408(11) 0.0231(10) 0.0000(8) -0.0006(7) -0.0016(9)
N2 0.0383(11) 0.0336(11) 0.0287(10) 0.0019(9) -0.0042(8) -0.0010(8)
C1 0.0238(11) 0.0400(13) 0.0293(12) -0.0001(10) -0.0006(9) 0.0029(10)
C2 0.0354(14) 0.0526(16) 0.0357(13) 0.0096(12) 0.0024(11) -0.0009(12)
C3 0.0490(16) 0.0553(18) 0.0560(18) 0.0229(14) 0.0011(14) 0.0072(14)
C4 0.0512(17) 0.072(2) 0.0377(15) 0.0214(15) -0.0016(12) 0.0139(14)
C5 0.0389(14) 0.0639(19) 0.0305(13) 0.0118(13) 0.0013(11) 0.0054(12)
C6 0.0229(11) 0.0433(13) 0.0266(11) 0.0005(10) -0.0010(9) 0.0015(11)
C7 0.0301(12) 0.0503(15) 0.0282(12) -0.0005(11) -0.0073(10) -0.0023(11)
C8 0.0342(12) 0.0382(13) 0.0265(12) -0.0024(11) -0.0032(10) -0.0016(10)
C9 0.0526(16) 0.0487(16) 0.0395(15) -0.0023(13) -0.0109(12) -0.0098(13)
C10 0.073(2) 0.0435(16) 0.0433(17) 0.0039(15) -0.0087(15) -0.0127(13)
C11 0.0646(19) 0.0376(15) 0.0488(17) 0.0134(14) -0.0012(14) -0.0036(13)
C12 0.0492(16) 0.0410(15) 0.0381(14) 0.0070(12) -0.0085(12) -0.0004(12)

loop_
_atom_type_symbol
_atom_type_description
_atom_type_scat_dispersion_real
_atom_type_scat_dispersion_imag
_atom_type_scat_source
C C 0.0033 0.0016 'International Tables Vol C Tables 4.2.6.8 and 6.1.1.4'
H H 0.0000 0.0000 'International Tables Vol C Tables 4.2.6.8 and 6.1.1.4'
N N 0.0061 0.0033 'International Tables Vol C Tables 4.2.6.8 and 6.1.1.4'
O O 0.0106 0.0060 'International Tables Vol C Tables 4.2.6.8 and 6.1.1.4'
S S 0.1246 0.1234 'International Tables Vol C Tables 4.2.6.8 and 6.1.1.4'
Co Co 0.3494 0.9721 'International Tables Vol C Tables 4.2.6.8 and 6.1.1.4'

loop_
_geom_angle_atom_site_label_1
_geom_angle_atom_site_label_2
_geom_angle_atom_site_label_3
_geom_angle_site_symmetry_1
_geom_angle_site_symmetry_3
_geom_angle
_geom_angle_publ_flag
O3 Co1 O3 . 3_755 115.85(9) ?
O3 Co1 N2 . . 149.80(7) ?
O3 Co1 N2 3_755 . 85.98(7) ?
O3 Co1 N2 . 3_755 85.98(7) ?
O3 Co1 N2 3_755 3_755 149.80(7) ?
N2 Co1 N2 . 3_755 83.20(11) ?
O3 Co1 N1 . 3_755 83.51(6) ?
O3 Co1 N1 3_755 3_755 85.95(6) ?
N2 Co1 N1 . 3_755 120.48(7) ?
N2 Co1 N1 3_755 3_755 75.60(7) ?
O3 Co1 N1 . . 85.95(6) ?
O3 Co1 N1 3_755 . 83.51(6) ?
N2 Co1 N1 . . 75.60(7) ?
N2 Co1 N1 3_755 . 120.48(7) ?
N1 Co1 N1 3_755 . 160.09(11) ?
O2 S1 O4 . . 114.72(11) ?
O2 S1 O3 . . 112.14(11) ?
O4 S1 O3 . . 111.25(10) ?
O2 S1 C1 . . 106.90(11) ?
O4 S1 C1 . . 107.06(11) ?
O3 S1 C1 . . 103.96(10) ?
H1W O1 H2W . . 110.5 ?
S1 O3 Co1 . . 120.19(9) ?
C7 N1 C6 . . 120.03(19) ?
C7 N1 Co1 . . 114.63(16) ?
C6 N1 Co1 . . 124.72(14) ?
C12 N2 C8 . . 117.8(2) ?
C12 N2 Co1 . . 126.85(16) ?
C8 N2 Co1 . . 115.36(16) ?
C2 C1 C6 . . 120.4(2) ?
C2 C1 S1 . . 120.67(18) ?
C6 C1 S1 . . 118.91(18) ?
C1 C2 C3 . . 120.1(2) ?
C1 C2 H2 . . 119.9 ?
C3 C2 H2 . . 119.9 ?
C2 C3 C4 . . 120.0(3) ?
C2 C3 H3 . . 120.0 ?
C4 C3 H3 . . 120.0 ?
C3 C4 C5 . . 120.3(2) ?
C3 C4 H4 . . 119.8 ?
C5 C4 H4 . . 119.8 ?
C4 C5 C6 . . 120.4(2) ?
C4 C5 H5 . . 119.8 ?
C6 C5 H5 . . 119.8 ?
C5 C6 C1 . . 118.7(2) ?
C5 C6 N1 . . 122.4(2) ?
C1 C6 N1 . . 118.78(19) ?
N1 C7 C8 . . 119.4(2) ?
N1 C7 H7 . . 120.3 ?
C8 C7 H7 . . 120.3 ?
N2 C8 C9 . . 122.3(2) ?
N2 C8 C7 . . 115.0(2) ?
C9 C8 C7 . . 122.6(2) ?
C8 C9 C10 . . 118.8(2) ?
C8 C9 H9 . . 120.6 ?
C10 C9 H9 . . 120.6 ?
C11 C10 C9 . . 119.2(3) ?
C11 C10 H10 . . 120.4 ?
C9 C10 H10 . . 120.4 ?
C10 C11 C12 . . 118.9(3) ?
C10 C11 H11 . . 120.5 ?
C12 C11 H11 . . 120.5 ?
N2 C12 C11 . . 122.9(2) ?
N2 C12 H12 . . 118.6 ?
C11 C12 H12 . . 118.6 ?

loop_
_geom_bond_atom_site_label_1
_geom_bond_atom_site_label_2
_geom_bond_site_symmetry_2
_geom_bond_distance
_geom_bond_publ_flag
Co1 O3 . 2.1029(16) y
Co1 O3 3_755 2.1029(16) ?
Co1 N1 3_755 2.1862(18) ?
Co1 N1 . 2.1863(18) y
Co1 N2 . 2.147(2) y
Co1 N2 3_755 2.147(2) ?
S1 O2 . 1.4421(18) ?
S1 O4 . 1.4433(17) ?
S1 O3 . 1.4773(17) ?
S1 C1 . 1.770(2) ?
O1 H1W . 0.8502 ?
O1 H2W . 0.8402 ?
N1 C7 . 1.275(3) ?
N1 C6 . 1.422(3) ?
N2 C12 . 1.331(3) ?
N2 C8 . 1.354(3) ?
C1 C2 . 1.377(3) ?
C1 C6 . 1.406(3) ?
C2 C3 . 1.380(4) ?
C2 H2 . 0.9300 ?
C3 C4 . 1.380(4) ?
C3 H3 . 0.9300 ?
C4 C5 . 1.383(4) ?
C4 H4 . 0.9300 ?
C5 C6 . 1.385(3) ?
C5 H5 . 0.9300 ?
C7 C8 . 1.456(3) ?
C7 H7 . 0.9300 ?
C8 C9 . 1.378(3) ?
C9 C10 . 1.383(4) ?
C9 H9 . 0.9300 ?
C10 C11 . 1.366(4) ?
C10 H10 . 0.9300 ?
C11 C12 . 1.384(4) ?
C11 H11 . 0.9300 ?
C12 H12 . 0.9300 ?

loop_
_geom_hbond_atom_site_label_D
_geom_hbond_atom_site_label_H
_geom_hbond_atom_site_label_A
_geom_hbond_site_symmetry_A
_geom_hbond_distance_DH
_geom_hbond_distance_HA
_geom_hbond_distance_DA
_geom_hbond_angle_DHA
O1 H1W O4 8_755 0.85 2.16 3.009(3) 179.2
O1 H2W O2 . 0.84 2.15 2.867(3) 143.1
C7 H7 O1 7_565 0.93 2.56 3.425(3) 154
C11 H11 O4 3_745 0.93 2.46 3.389(3) 172
